data_4337799
loop_
_publ_author_name
'Xi, Xiaobing'
'Liu, Yan'
'Cui, Yong'

_publ_section_title
;
 Homochiral silver-based coordination polymers exhibiting
 temperature-dependent photoluminescence behavior.
;
_journal_issue 5
_journal_name_full 'Inorganic chemistry'
_journal_page_first 2352
_journal_page_last 2354
_journal_paper_doi 10.1021/ic4027865
_journal_volume 53
_journal_year 2014
_chemical_formula_sum 'C106 H112 Ag2 Cl2 N9 O23'
_chemical_formula_weight 2166.69
_chemical_name_systematic
; 
 ? 
;
_space_group_IT_number 5
_symmetry_cell_setting monoclinic
_symmetry_space_group_name_Hall 'C 2y'
_symmetry_space_group_name_H-M 'C 1 2 1'
_atom_sites_solution_hydrogens geom
_atom_sites_solution_primary direct
_atom_sites_solution_secondary difmap
_audit_creation_method SHELXL-97
_cell_angle_alpha 90.00
_cell_angle_beta 102.8280(10)
_cell_angle_gamma 90.00
_cell_formula_units_Z 4
_cell_length_a 51.6398(14)
_cell_length_b 13.6915(4)
_cell_length_c 17.5930(5)
_cell_measurement_temperature 123(2)
_cell_volume 12128.3(6)
_computing_structure_refinement 'SHELXL-97 (Sheldrick, 1997)'
_computing_structure_solution 'SHELXS-97 (Sheldrick, 1990)'
_diffrn_ambient_temperature 123(2)
_diffrn_measured_fraction_theta_full 0.954
_diffrn_measured_fraction_theta_max 0.954
_diffrn_radiation_monochromator graphite
_diffrn_radiation_source 'fine-focus sealed tube'
_diffrn_radiation_type CuK\a
_diffrn_radiation_wavelength 1.54178
_diffrn_reflns_av_R_equivalents 0.0336
_diffrn_reflns_av_sigmaI/netI 0.0497
_diffrn_reflns_limit_h_max 49
_diffrn_reflns_limit_h_min -51
_diffrn_reflns_limit_k_max 10
_diffrn_reflns_limit_k_min -13
_diffrn_reflns_limit_l_max 17
_diffrn_reflns_limit_l_min -17
_diffrn_reflns_number 28808
_diffrn_reflns_theta_full 50.00
_diffrn_reflns_theta_max 50.00
_diffrn_reflns_theta_min 3.42
_exptl_absorpt_coefficient_mu 3.530
_exptl_crystal_density_diffrn 1.187
_exptl_crystal_density_method 'not measured'
_exptl_crystal_F_000 4492
_refine_diff_density_max 1.654
_refine_diff_density_min -0.863
_refine_diff_density_rms 0.113
_refine_ls_abs_structure_details 'Flack H D (1983), Acta Cryst. A39, 876-881'
_refine_ls_abs_structure_Flack 0.029(10)
_refine_ls_extinction_method none
_refine_ls_goodness_of_fit_ref 1.038
_refine_ls_hydrogen_treatment mixed
_refine_ls_matrix_type full
_refine_ls_number_parameters 1106
_refine_ls_number_reflns 9509
_refine_ls_number_restraints 71
_refine_ls_restrained_S_all 1.052
_refine_ls_R_factor_all 0.0783
_refine_ls_R_factor_gt 0.0756
_refine_ls_shift/su_max 0.006
_refine_ls_shift/su_mean 0.000
_refine_ls_structure_factor_coef Fsqd
_refine_ls_weighting_details 'calc w=1/[\s^2^(Fo^2^)+(0.1579P)^2^+26.2192P] where P=(Fo^2^+2Fc^2^)/3'
_refine_ls_weighting_scheme calc
_refine_ls_wR_factor_gt 0.1996
_refine_ls_wR_factor_ref 0.2040
_reflns_number_gt 8930
_reflns_number_total 9509
_reflns_threshold_expression >2sigma(I)
_cod_data_source_file ic4027865_si_002.cif
_cod_data_source_block 1
_cod_depositor_comments
;
The following automatic conversions were performed:

'_symmetry_cell_setting' value 'Monoclinic' changed to 'monoclinic'
according to
/usr/data/users/saulius/crontab/automatic-downloads/current/ACS/lib/dictionaries/cif_core.dic
dictionary named 'cif_core.dic' version 2.4.2 from 2011-04-26.

Automatic conversion script
Id: cif_fix_values 2281 2013-09-26 08:29:07Z andrius 
;
_cod_original_sg_symbol_H-M C2
_cod_database_code 4337799

loop_
_symmetry_equiv_pos_as_xyz
'x, y, z'
'-x, y, -z'
'x+1/2, y+1/2, z'
'-x+1/2, y+1/2, -z'

loop_
_atom_site_label
_atom_site_type_symbol
_atom_site_fract_x
_atom_site_fract_y
_atom_site_fract_z
_atom_site_U_iso_or_equiv
_atom_site_adp_type
_atom_site_occupancy
_atom_site_symmetry_multiplicity
_atom_site_calc_flag
_atom_site_refinement_flags
Ag2 Ag 0.0000 0.04026(9) 0.5000 0.0733(5) Uani 1 2 d SD
Ag4 Ag 0.5000 0.24900(9) 0.0000 0.0617(4) Uani 1 2 d SD
N1 N 0.03733(11) 0.2948(5) 0.4661(4) 0.074(2) Uani 1 1 d GU
C1 C 0.03696(10) 0.2929(6) 0.3869(4) 0.077(3) Uani 1 1 d GU
H1 H 0.0222 0.2686 0.3518 0.092 Uiso 1 1 calc R
C2 C 0.05866(12) 0.3274(6) 0.3602(3) 0.064(3) Uani 1 1 d G
H2 H 0.0584 0.3261 0.3072 0.077 Uiso 1 1 calc R
C3 C 0.08073(11) 0.3637(5) 0.4127(3) 0.047(2) Uani 1 1 d GU
C4 C 0.08110(11) 0.3655(5) 0.4920(3) 0.058(3) Uani 1 1 d GU
H4 H 0.0959 0.3898 0.5271 0.070 Uiso 1 1 calc R
C5 C 0.05940(13) 0.3311(6) 0.5187(3) 0.072(2) Uani 1 1 d GU
H5 H 0.0596 0.3323 0.5717 0.087 Uiso 1 1 calc R
C12 C 0.13214(19) 0.3800(8) 0.2000(5) 0.043(3) Uani 1 1 d .
C6 C 0.10352(10) 0.4068(4) 0.3824(3) 0.033(2) Uani 1 1 d GU
C7 C 0.11884(11) 0.4822(4) 0.4220(2) 0.037(2) Uani 1 1 d G
H7 H 0.1157 0.5047 0.4690 0.044 Uiso 1 1 calc R
C8 C 0.13886(10) 0.5239(4) 0.3914(3) 0.032(2) Uani 1 1 d G
C9 C 0.14355(10) 0.4902(4) 0.3211(3) 0.032(2) Uani 1 1 d G
C10 C 0.12824(11) 0.4148(4) 0.2815(2) 0.033(2) Uani 1 1 d G
C11 C 0.10822(10) 0.3731(4) 0.3122(3) 0.037(2) Uani 1 1 d GU
H11 H 0.0980 0.3226 0.2857 0.044 Uiso 1 1 calc R
C13 C 0.1263(3) 0.4693(10) 0.1446(5) 0.068(3) Uani 1 1 d .
H13A H 0.1289 0.4514 0.0940 0.102 Uiso 1 1 calc R
H13B H 0.1381 0.5217 0.1652 0.102 Uiso 1 1 calc R
H13C H 0.1083 0.4900 0.1403 0.102 Uiso 1 1 calc R
C14 C 0.1134(2) 0.2978(9) 0.1674(5) 0.054(3) Uani 1 1 d .
H14A H 0.1166 0.2778 0.1180 0.080 Uiso 1 1 calc R
H14B H 0.0954 0.3199 0.1607 0.080 Uiso 1 1 calc R
H14C H 0.1164 0.2436 0.2029 0.080 Uiso 1 1 calc R
C15 C 0.1607(2) 0.3436(8) 0.2060(6) 0.054(3) Uani 1 1 d .
H15A H 0.1627 0.3230 0.1555 0.080 Uiso 1 1 calc R
H15B H 0.1642 0.2895 0.2416 0.080 Uiso 1 1 calc R
H15C H 0.1729 0.3955 0.2246 0.080 Uiso 1 1 calc R
C16 C 0.15243(17) 0.6087(7) 0.4309(5) 0.032(2) Uani 1 1 d .
H16 H 0.1475 0.6322 0.4752 0.039 Uiso 1 1 calc R
C17 C 0.18246(9) 0.7411(3) 0.4413(3) 0.031(2) Uani 1 1 d G
C18 C 0.20936(9) 0.7605(3) 0.4496(3) 0.026(2) Uani 1 1 d G
C19 C 0.22011(7) 0.8467(4) 0.4847(3) 0.031(2) Uani 1 1 d G
C20 C 0.20396(10) 0.9135(3) 0.5116(3) 0.035(2) Uani 1 1 d G
C21 C 0.17706(10) 0.8941(4) 0.5034(3) 0.037(2) Uani 1 1 d G
C22 C 0.16631(7) 0.8079(4) 0.4682(3) 0.038(2) Uani 1 1 d G
H22 H 0.1483 0.7949 0.4627 0.046 Uiso 1 1 calc R
C23 C 0.1586(2) 0.9649(8) 0.5321(6) 0.055(3) Uani 1 1 d .
H23A H 0.1612 0.9594 0.5877 0.082 Uiso 1 1 calc R
H23B H 0.1405 0.9495 0.5081 0.082 Uiso 1 1 calc R
H23C H 0.1625 1.0304 0.5188 0.082 Uiso 1 1 calc R
C24 C 0.21544(18) 1.0065(7) 0.5551(5) 0.043(2) Uani 1 1 d .
H24A H 0.2343 0.9992 0.5737 0.064 Uiso 1 1 calc R
H24B H 0.2073 1.0172 0.5984 0.064 Uiso 1 1 calc R
H24C H 0.2119 1.0613 0.5203 0.064 Uiso 1 1 calc R
C25 C 0.22228(17) 0.6881(7) 0.3413(5) 0.036(2) Uani 1 1 d D
H25A H 0.2035 0.6918 0.3171 0.044 Uiso 1 1 calc R
H25B H 0.2289 0.6259 0.3272 0.044 Uiso 1 1 calc R
C26 C 0.26379(18) 0.7510(8) 0.3258(5) 0.042(2) Uani 1 1 d .
H26A H 0.2720 0.8051 0.3056 0.063 Uiso 1 1 calc R
H26B H 0.2672 0.6920 0.3003 0.063 Uiso 1 1 calc R
H26C H 0.2710 0.7453 0.3808 0.063 Uiso 1 1 calc R
C27 C 0.24942(7) 0.8649(4) 0.4920(3) 0.030(2) Uani 1 1 d G
C28 C 0.26768(9) 0.8075(3) 0.5428(3) 0.0248(19) Uani 1 1 d G
C29 C 0.29473(8) 0.8210(4) 0.5488(3) 0.027(2) Uani 1 1 d G
C30 C 0.30353(7) 0.8919(4) 0.5038(3) 0.033(2) Uani 1 1 d G
H30 H 0.3216 0.9010 0.5078 0.040 Uiso 1 1 calc R
C31 C 0.28527(9) 0.9493(4) 0.4530(3) 0.035(2) Uani 1 1 d G
C32 C 0.25821(8) 0.9358(3) 0.4470(3) 0.027(2) Uani 1 1 d G
C33 C 0.23854(17) 0.9969(7) 0.3889(5) 0.033(2) Uani 1 1 d .
H33A H 0.2208 0.9797 0.3917 0.050 Uiso 1 1 calc R
H33B H 0.2410 0.9848 0.3372 0.050 Uiso 1 1 calc R
H33C H 0.2415 1.0649 0.4011 0.050 Uiso 1 1 calc R
C34 C 0.29545(19) 1.0283(8) 0.4072(5) 0.052(3) Uani 1 1 d .
H34A H 0.3145 1.0264 0.4184 0.078 Uiso 1 1 calc R
H34B H 0.2897 1.0909 0.4217 0.078 Uiso 1 1 calc R
H34C H 0.2886 1.0178 0.3525 0.078 Uiso 1 1 calc R
C35 C 0.26355(18) 0.7589(7) 0.6684(4) 0.035(2) Uani 1 1 d .
H35A H 0.2638 0.6983 0.6972 0.042 Uiso 1 1 calc R
H35B H 0.2809 0.7889 0.6843 0.042 Uiso 1 1 calc R
C36 C 0.21939(17) 0.7778(8) 0.6797(5) 0.046(3) Uani 1 1 d .
H36A H 0.2074 0.8243 0.6940 0.070 Uiso 1 1 calc R
H36B H 0.2207 0.7217 0.7131 0.070 Uiso 1 1 calc R
H36C H 0.2128 0.7580 0.6266 0.070 Uiso 1 1 calc R
C37 C 0.3348(2) 0.7333(7) 0.5805(5) 0.042(2) Uani 1 1 d .
H37 H 0.3404 0.7704 0.5429 0.051 Uiso 1 1 calc R
C38 C 0.35282(9) 0.6587(4) 0.6221(3) 0.028(2) Uani 1 1 d G
C39 C 0.34632(8) 0.5989(4) 0.6789(3) 0.037(2) Uani 1 1 d G
C40 C 0.36417(10) 0.5284(4) 0.7154(3) 0.042(2) Uani 1 1 d G
C41 C 0.38853(10) 0.5176(4) 0.6950(3) 0.043(2) Uani 1 1 d G
H41 H 0.4005 0.4704 0.7194 0.051 Uiso 1 1 calc R
C42 C 0.39504(8) 0.5775(5) 0.6382(3) 0.043(2) Uani 1 1 d G
C43 C 0.37718(10) 0.6480(4) 0.6017(3) 0.037(2) Uani 1 1 d G
H43 H 0.3815 0.6880 0.5637 0.045 Uiso 1 1 calc R
C44 C 0.35638(19) 0.4585(8) 0.7767(5) 0.049(3) Uani 1 1 d .
C45 C 0.33209(18) 0.4001(8) 0.7414(5) 0.045(3) Uani 1 1 d .
H45A H 0.3356 0.3607 0.6997 0.067 Uiso 1 1 calc R
H45B H 0.3176 0.4436 0.7214 0.067 Uiso 1 1 calc R
H45C H 0.3275 0.3588 0.7805 0.067 Uiso 1 1 calc R
C46 C 0.3513(2) 0.5180(10) 0.8448(6) 0.070(4) Uani 1 1 d .
H46A H 0.3463 0.4751 0.8824 0.104 Uiso 1 1 calc R
H46B H 0.3371 0.5636 0.8264 0.104 Uiso 1 1 calc R
H46C H 0.3671 0.5530 0.8688 0.104 Uiso 1 1 calc R
C48 C 0.42038(8) 0.5637(5) 0.6080(3) 0.044(2) Uani 1 1 d G
C49 C 0.44443(10) 0.5420(6) 0.6586(3) 0.059(3) Uani 1 1 d G
H49 H 0.4452 0.5337 0.7115 0.071 Uiso 1 1 calc R
C50 C 0.46735(8) 0.5326(6) 0.6301(3) 0.077(4) Uani 1 1 d G
H50 H 0.4834 0.5180 0.6639 0.093 Uiso 1 1 calc R
N4 N 0.46621(8) 0.5449(5) 0.5510(3) 0.067(3) Uani 1 1 d G
C51 C 0.44216(10) 0.5667(6) 0.5004(3) 0.062(3) Uani 1 1 d G
H51 H 0.4414 0.5749 0.4475 0.075 Uiso 1 1 calc R
C52 C 0.41924(9) 0.5761(6) 0.5289(3) 0.058(3) Uani 1 1 d G
H52 H 0.4032 0.5906 0.4951 0.069 Uiso 1 1 calc R
C47 C 0.3791(2) 0.3869(10) 0.8111(7) 0.071(4) Uani 1 1 d .
H47A H 0.3831 0.3474 0.7701 0.107 Uiso 1 1 calc R
H47B H 0.3737 0.3457 0.8489 0.107 Uiso 1 1 calc R
H47C H 0.3946 0.4232 0.8356 0.107 Uiso 1 1 calc R
N5 N 0.46210(11) 0.5088(5) 0.0314(4) 0.064(3) Uani 1 1 d G
C53 C 0.44194(13) 0.5541(5) -0.0226(3) 0.060(3) Uani 1 1 d G
H53 H 0.4428 0.5572 -0.0747 0.072 Uiso 1 1 calc R
C54 C 0.42043(11) 0.5949(5) 0.0014(3) 0.049(3) Uani 1 1 d G
H54 H 0.4069 0.6253 -0.0347 0.058 Uiso 1 1 calc R
C55 C 0.41908(10) 0.5904(5) 0.0793(3) 0.036(2) Uani 1 1 d G
C56 C 0.43924(12) 0.5451(5) 0.1333(3) 0.049(3) Uani 1 1 d G
H56 H 0.4383 0.5420 0.1855 0.058 Uiso 1 1 calc R
C57 C 0.46075(10) 0.5043(5) 0.1094(4) 0.061(3) Uani 1 1 d G
H57 H 0.4742 0.4739 0.1455 0.073 Uiso 1 1 calc R
C58 C 0.39623(18) 0.6402(7) 0.1069(5) 0.039(2) Uani 1 1 d .
C59 C 0.38313(16) 0.7208(6) 0.0678(4) 0.033(2) Uani 1 1 d .
H59 H 0.3875 0.7422 0.0221 0.039 Uiso 1 1 calc R
C60 C 0.36377(16) 0.7693(6) 0.0960(4) 0.031(2) Uani 1 1 d .
C61 C 0.35729(16) 0.7368(7) 0.1676(5) 0.034(2) Uani 1 1 d .
C62 C 0.37060(15) 0.6563(7) 0.2064(5) 0.030(2) Uani 1 1 d .
C63 C 0.38943(17) 0.6107(7) 0.1750(4) 0.034(2) Uani 1 1 d .
H63 H 0.3981 0.5568 0.2010 0.040 Uiso 1 1 calc R
C64 C 0.36435(18) 0.6242(6) 0.2859(4) 0.031(2) Uani 1 1 d .
C65 C 0.3717(2) 0.7096(8) 0.3456(5) 0.046(3) Uani 1 1 d .
H65A H 0.3680 0.6905 0.3946 0.069 Uiso 1 1 calc R
H65B H 0.3614 0.7662 0.3263 0.069 Uiso 1 1 calc R
H65C H 0.3903 0.7245 0.3526 0.069 Uiso 1 1 calc R
C66 C 0.38023(19) 0.5347(7) 0.3171(5) 0.043(3) Uani 1 1 d .
H66A H 0.3756 0.4820 0.2806 0.065 Uiso 1 1 calc R
H66B H 0.3763 0.5163 0.3661 0.065 Uiso 1 1 calc R
H66C H 0.3988 0.5487 0.3245 0.065 Uiso 1 1 calc R
C67 C 0.33448(18) 0.6005(9) 0.2735(5) 0.050(3) Uani 1 1 d .
H67A H 0.3301 0.5482 0.2365 0.075 Uiso 1 1 calc R
H67B H 0.3242 0.6573 0.2540 0.075 Uiso 1 1 calc R
H67C H 0.3306 0.5812 0.3222 0.075 Uiso 1 1 calc R
C68 C 0.35008(17) 0.8520(7) 0.0554(4) 0.033(2) Uani 1 1 d .
H68 H 0.3542 0.8709 0.0087 0.039 Uiso 1 1 calc R
C69 C 0.32090(9) 0.9870(3) 0.0403(3) 0.0246(19) Uani 1 1 d G
C70 C 0.29406(9) 1.0044(3) 0.0354(3) 0.028(2) Uani 1 1 d G
C71 C 0.28212(7) 1.0874(4) -0.0024(3) 0.028(2) Uani 1 1 d G
C72 C 0.29702(10) 1.1530(3) -0.0354(3) 0.030(2) Uani 1 1 d G
C73 C 0.32386(9) 1.1356(3) -0.0304(3) 0.027(2) Uani 1 1 d G
C74 C 0.33580(7) 1.0526(4) 0.0074(3) 0.036(2) Uani 1 1 d G
H74 H 0.3538 1.0409 0.0107 0.043 Uiso 1 1 calc R
C75 C 0.34080(19) 1.2064(7) -0.0665(5) 0.044(2) Uani 1 1 d .
H75A H 0.3587 1.1825 -0.0575 0.066 Uiso 1 1 calc R
H75B H 0.3407 1.2696 -0.0430 0.066 Uiso 1 1 calc R
H75C H 0.3336 1.2114 -0.1216 0.066 Uiso 1 1 calc R
C76 C 0.28394(18) 1.2428(7) -0.0785(5) 0.038(2) Uani 1 1 d .
H76A H 0.2655 1.2442 -0.0767 0.057 Uiso 1 1 calc R
H76B H 0.2855 1.2403 -0.1318 0.057 Uiso 1 1 calc R
H76C H 0.2926 1.3006 -0.0542 0.057 Uiso 1 1 calc R
C77 C 0.28272(18) 0.9343(7) 0.1499(4) 0.035(2) Uani 1 1 d .
H77A H 0.2780 0.8701 0.1658 0.041 Uiso 1 1 calc R
H77B H 0.3014 0.9448 0.1729 0.041 Uiso 1 1 calc R
C78 C 0.24055(19) 0.9823(8) 0.1621(5) 0.045(2) Uani 1 1 d .
H78A H 0.2313 1.0333 0.1824 0.067 Uiso 1 1 calc R
H78B H 0.2378 0.9214 0.1862 0.067 Uiso 1 1 calc R
H78C H 0.2339 0.9774 0.1067 0.067 Uiso 1 1 calc R
C79 C 0.25310(7) 1.1034(4) -0.0061(3) 0.0243(19) Uani 1 1 d G
C80 C 0.23460(9) 1.0418(3) -0.0519(3) 0.0241(19) Uani 1 1 d G
C81 C 0.20774(8) 1.0525(4) -0.0532(3) 0.029(2) Uani 1 1 d G
C82 C 0.19938(7) 1.1249(4) -0.0087(3) 0.032(2) Uani 1 1 d G
H82 H 0.1814 1.1321 -0.0096 0.038 Uiso 1 1 calc R
C83 C 0.21788(10) 1.1866(4) 0.0371(3) 0.033(2) Uani 1 1 d G
C84 C 0.24474(9) 1.1758(3) 0.0384(3) 0.030(2) Uani 1 1 d G
C85 C 0.26529(18) 1.2371(7) 0.0951(5) 0.042(2) Uani 1 1 d .
H85A H 0.2828 1.2207 0.0892 0.062 Uiso 1 1 calc R
H85B H 0.2639 1.2238 0.1477 0.062 Uiso 1 1 calc R
H85C H 0.2620 1.3052 0.0840 0.062 Uiso 1 1 calc R
C86 C 0.2086(2) 1.2681(8) 0.0820(5) 0.051(3) Uani 1 1 d .
H86A H 0.1897 1.2654 0.0746 0.077 Uiso 1 1 calc R
H86B H 0.2137 1.3297 0.0636 0.077 Uiso 1 1 calc R
H86C H 0.2167 1.2612 0.1364 0.077 Uiso 1 1 calc R
C87 C 0.23818(17) 0.9942(6) -0.1793(4) 0.029(2) Uani 1 1 d D
H87A H 0.2382 0.9339 -0.2082 0.035 Uiso 1 1 calc R
H87B H 0.2209 1.0245 -0.1962 0.035 Uiso 1 1 calc R
C88 C 0.28243(16) 1.0083(7) -0.1932(4) 0.030(2) Uani 1 1 d .
H88A H 0.2954 1.0539 -0.2033 0.045 Uiso 1 1 calc R
H88B H 0.2798 0.9577 -0.2320 0.045 Uiso 1 1 calc R
H88C H 0.2886 0.9799 -0.1425 0.045 Uiso 1 1 calc R
C89 C 0.16776(19) 0.9603(7) -0.0745(5) 0.034(2) Uani 1 1 d .
H89 H 0.1634 0.9961 -0.0343 0.040 Uiso 1 1 calc R
C90 C 0.14948(9) 0.8865(4) -0.1133(3) 0.030(2) Uani 1 1 d G
C91 C 0.15502(8) 0.8284(4) -0.1725(3) 0.034(2) Uani 1 1 d G
C92 C 0.13716(10) 0.7564(4) -0.2064(3) 0.033(2) Uani 1 1 d G
C93 C 0.11375(9) 0.7427(4) -0.1811(3) 0.033(2) Uani 1 1 d G
H93 H 0.1018 0.6946 -0.2038 0.040 Uiso 1 1 calc R
C94 C 0.10821(8) 0.8008(4) -0.1219(3) 0.039(2) Uani 1 1 d G
C95 C 0.12607(10) 0.8728(4) -0.0880(3) 0.033(2) Uani 1 1 d G
H95 H 0.1224 0.9117 -0.0484 0.040 Uiso 1 1 calc R
C96 C 0.14327(18) 0.6854(7) -0.2711(5) 0.040(2) Uani 1 1 d .
C97 C 0.1690(2) 0.6279(7) -0.2370(6) 0.044(3) Uani 1 1 d .
H97A H 0.1730 0.5850 -0.2762 0.065 Uiso 1 1 calc R
H97B H 0.1667 0.5901 -0.1931 0.065 Uiso 1 1 calc R
H97C H 0.1835 0.6728 -0.2207 0.065 Uiso 1 1 calc R
C98 C 0.14633(18) 0.7450(8) -0.3425(4) 0.042(2) Uani 1 1 d .
H98A H 0.1499 0.7017 -0.3818 0.064 Uiso 1 1 calc R
H98B H 0.1608 0.7901 -0.3275 0.064 Uiso 1 1 calc R
H98C H 0.1302 0.7804 -0.3627 0.064 Uiso 1 1 calc R
C99 C 0.1215(2) 0.6113(9) -0.2979(6) 0.058(3) Uani 1 1 d .
H99A H 0.1260 0.5707 -0.3376 0.087 Uiso 1 1 calc R
H99B H 0.1051 0.6446 -0.3187 0.087 Uiso 1 1 calc R
H99C H 0.1196 0.5716 -0.2546 0.087 Uiso 1 1 calc R
C100 C 0.08299(7) 0.7846(4) -0.0923(3) 0.034(2) Uani 1 1 d G
C101 C 0.05995(9) 0.7530(6) -0.1433(2) 0.053(3) Uani 1 1 d G
H101 H 0.0600 0.7410 -0.1953 0.064 Uiso 1 1 calc R
C102 C 0.03680(8) 0.7396(6) -0.1166(3) 0.053(3) Uani 1 1 d G
H102 H 0.0214 0.7185 -0.1508 0.063 Uiso 1 1 calc R
N8 N 0.03670(7) 0.7577(4) -0.0390(3) 0.053(2) Uani 1 1 d G
C103 C 0.05973(9) 0.7892(5) 0.0120(2) 0.051(3) Uani 1 1 d G
H103 H 0.0597 0.8013 0.0640 0.061 Uiso 1 1 calc R
C104 C 0.08288(8) 0.8026(5) -0.0147(2) 0.042(2) Uani 1 1 d G
H104 H 0.0983 0.8237 0.0195 0.051 Uiso 1 1 calc R
N2 N 0.17151(14) 0.6533(6) 0.4061(4) 0.0349(18) Uani 1 1 d .
N3 N 0.31194(14) 0.7503(6) 0.5929(4) 0.0324(17) Uani 1 1 d .
N6 N 0.33252(13) 0.9010(5) 0.0799(4) 0.0291(17) Uani 1 1 d .
N7 N 0.18999(12) 0.9784(5) -0.0940(4) 0.0299(17) Uani 1 1 d .
O1 O 0.16322(12) 0.5315(5) 0.2923(3) 0.0451(17) Uani 1 1 d .
O2 O 0.22574(10) 0.6934(4) 0.4235(3) 0.0265(13) Uani 1 1 d .
O3 O 0.23612(11) 0.7665(4) 0.3122(3) 0.0378(15) Uani 1 1 d D
O4 O 0.25851(10) 0.7378(4) 0.5875(3) 0.0275(13) Uani 1 1 d .
O5 O 0.24472(11) 0.8208(5) 0.6876(3) 0.0380(15) Uani 1 1 d .
O6 O 0.32184(10) 0.6095(5) 0.6949(3) 0.0433(17) Uani 1 1 d .
O7 O 0.33881(12) 0.7850(5) 0.1943(3) 0.0392(15) Uani 1 1 d .
O8 O 0.27864(10) 0.9368(4) 0.0653(3) 0.0268(13) Uani 1 1 d .
O9 O 0.26793(11) 1.0039(5) 0.1782(3) 0.0366(15) Uani 1 1 d .
O10 O 0.24275(10) 0.9728(4) -0.0978(3) 0.0245(13) Uani 1 1 d .
O11 O 0.25797(11) 1.0578(4) -0.1958(3) 0.0306(14) Uani 1 1 d D
O12 O 0.17810(11) 0.8408(4) -0.1949(3) 0.0338(14) Uani 1 1 d U
Cl2 Cl 0.53278(6) 0.3494(3) 0.19573(19) 0.0903(10) Uani 1 1 d DU
O17 O 0.5291(2) 0.4306(8) 0.1432(6) 0.123(2) Uani 1 1 d DU
O18 O 0.5275(2) 0.2521(7) 0.1555(6) 0.123(2) Uani 1 1 d DU
O19 O 0.56042(19) 0.3495(13) 0.2316(10) 0.238(10) Uani 1 1 d D
O20 O 0.5151(3) 0.3601(13) 0.2465(8) 0.206(9) Uani 1 1 d D
Cl1 Cl 0.03503(9) 0.1850(5) 0.6813(3) 0.1287(17) Uani 1 1 d D
O13 O 0.0208(2) 0.1877(9) 0.6012(6) 0.121 Uani 1 1 d D
O14 O 0.0601(4) 0.151(2) 0.6791(19) 0.320 Uani 1 1 d D
O15 O 0.0188(5) 0.1395(18) 0.7262(15) 0.293 Uani 1 1 d D
O16 O 0.0335(5) 0.2965(11) 0.6880(13) 0.298 Uani 1 1 d D
O21 O 0.0330(5) -0.136(2) 0.6440(14) 0.137(8) Uiso 0.50 1 d P
O21A O 0.0675(8) -0.166(4) 0.627(2) 0.236(16) Uiso 0.50 1 d P
O22 O 0.5907(7) 0.250(3) 0.439(2) 0.328(16) Uiso 1 1 d .
O23 O 0.4085(6) 0.984(2) 0.0767(18) 0.294(13) Uiso 1 1 d .
C105 C 0.9781(3) 0.2292(17) 0.8597(9) 0.130(4) Uani 1 1 d D
N9 N 0.9895(3) 0.2152(13) 0.9290(7) 0.130(4) Uani 1 1 d D
C106 C 0.9508(3) 0.2688(16) 0.8327(10) 0.130(4) Uani 1 1 d D
Ag1 Ag 0.00413(7) 0.26977(14) 0.52169(12) 0.0764(10) Uani 0.50 1 d P
Ag3 Ag 0.50354(14) 0.48135(12) 0.0158(3) 0.0730(14) Uani 0.50 1 d PDU

loop_
_atom_site_aniso_label
_atom_site_aniso_U_11
_atom_site_aniso_U_22
_atom_site_aniso_U_33
_atom_site_aniso_U_23
_atom_site_aniso_U_13
_atom_site_aniso_U_12
Ag2 0.0415(7) 0.0719(10) 0.1214(10) 0.000 0.0496(7) 0.000
Ag4 0.0346(6) 0.0780(9) 0.0855(8) 0.000 0.0412(5) 0.000
N1 0.059(4) 0.055(5) 0.134(6) 0.010(5) 0.074(4) 0.008(4)
C1 0.054(5) 0.055(5) 0.139(7) 0.003(6) 0.062(5) 0.008(5)
C2 0.038(6) 0.073(9) 0.096(8) -0.025(7) 0.046(6) -0.019(6)
C3 0.038(6) 0.041(6) 0.076(6) 0.001(5) 0.043(5) 0.002(5)
C4 0.066(6) 0.050(6) 0.081(6) 0.010(5) 0.062(5) 0.004(5)
C5 0.061(5) 0.056(5) 0.123(6) 0.008(5) 0.071(5) 0.009(4)
C12 0.038(6) 0.058(7) 0.041(5) -0.006(5) 0.027(4) -0.011(5)
C6 0.023(4) 0.040(5) 0.043(4) -0.001(4) 0.025(4) -0.002(4)
C7 0.042(5) 0.039(6) 0.042(5) -0.009(5) 0.036(4) 0.003(5)
C8 0.029(5) 0.043(6) 0.027(4) -0.008(4) 0.015(4) -0.005(5)
C9 0.027(5) 0.032(5) 0.043(5) 0.003(4) 0.023(4) -0.003(4)
C10 0.029(5) 0.037(6) 0.035(4) 0.004(4) 0.015(4) -0.008(5)
C11 0.044(5) 0.032(6) 0.041(4) -0.003(4) 0.021(4) -0.001(5)
C13 0.087(9) 0.090(9) 0.029(5) -0.004(6) 0.017(5) -0.008(7)
C14 0.048(6) 0.071(8) 0.044(5) -0.024(5) 0.016(5) -0.022(6)
C15 0.069(7) 0.049(7) 0.058(6) -0.020(5) 0.044(5) -0.001(6)
C16 0.029(5) 0.037(6) 0.035(4) -0.006(4) 0.015(4) 0.000(5)
C17 0.026(5) 0.035(5) 0.037(4) -0.017(4) 0.017(4) 0.005(5)
C18 0.029(5) 0.028(5) 0.025(4) -0.001(4) 0.015(3) 0.008(4)
C19 0.029(5) 0.036(6) 0.027(4) -0.005(4) 0.003(3) -0.002(5)
C20 0.039(6) 0.036(6) 0.035(4) -0.007(4) 0.014(4) 0.014(5)
C21 0.032(6) 0.043(6) 0.035(4) -0.009(4) 0.010(4) 0.009(5)
C22 0.034(5) 0.052(7) 0.031(4) -0.003(5) 0.012(4) -0.011(5)
C23 0.048(6) 0.037(6) 0.086(7) -0.025(5) 0.032(5) 0.000(5)
C24 0.034(5) 0.036(6) 0.054(5) -0.017(5) 0.001(4) -0.003(5)
C25 0.034(5) 0.041(6) 0.041(5) -0.013(4) 0.024(4) -0.009(5)
C26 0.042(6) 0.050(6) 0.039(5) -0.007(5) 0.022(4) -0.013(5)
C27 0.041(5) 0.023(5) 0.029(4) 0.000(4) 0.015(4) 0.003(5)
C28 0.032(5) 0.022(5) 0.024(4) 0.004(4) 0.014(4) 0.005(4)
C29 0.023(5) 0.030(5) 0.026(4) 0.002(4) 0.002(4) 0.003(4)
C30 0.019(5) 0.035(6) 0.049(5) 0.002(5) 0.016(4) -0.006(4)
C31 0.037(6) 0.035(6) 0.030(4) 0.008(4) 0.001(4) -0.009(5)
C32 0.038(5) 0.017(5) 0.027(4) -0.010(4) 0.011(4) -0.003(4)
C33 0.037(5) 0.028(5) 0.035(4) 0.002(4) 0.007(4) -0.007(4)
C34 0.046(6) 0.063(7) 0.047(5) 0.030(5) 0.012(4) -0.011(5)
C35 0.045(6) 0.037(6) 0.028(4) -0.010(4) 0.020(4) -0.007(5)
C36 0.029(5) 0.073(7) 0.044(5) -0.010(5) 0.022(4) -0.014(5)
C37 0.056(7) 0.043(6) 0.035(5) -0.001(5) 0.027(5) -0.009(6)
C38 0.017(4) 0.042(5) 0.029(4) 0.011(4) 0.011(4) 0.006(4)
C39 0.027(5) 0.045(6) 0.040(5) 0.020(5) 0.008(4) 0.004(5)
C40 0.042(6) 0.045(6) 0.039(5) 0.004(5) 0.010(4) -0.014(5)
C41 0.034(6) 0.049(6) 0.048(5) 0.010(5) 0.014(4) 0.008(5)
C42 0.036(5) 0.050(6) 0.045(5) 0.014(5) 0.015(4) 0.000(5)
C43 0.040(6) 0.038(6) 0.039(5) 0.007(5) 0.022(4) -0.004(5)
C44 0.038(6) 0.062(7) 0.048(5) 0.019(5) 0.015(4) 0.000(5)
C45 0.036(6) 0.054(6) 0.045(5) 0.017(5) 0.011(4) -0.013(5)
C46 0.079(8) 0.088(9) 0.045(5) 0.004(6) 0.019(5) -0.041(7)
C48 0.037(6) 0.043(6) 0.059(6) 0.011(5) 0.022(5) 0.003(5)
C49 0.028(6) 0.081(9) 0.066(6) 0.024(6) 0.006(5) 0.012(6)
C50 0.029(6) 0.101(11) 0.101(9) 0.057(8) 0.014(6) 0.013(6)
N4 0.024(5) 0.065(7) 0.117(8) 0.012(6) 0.027(5) -0.003(5)
C51 0.047(7) 0.067(8) 0.082(7) 0.003(6) 0.034(6) -0.005(6)
C52 0.041(6) 0.062(8) 0.075(7) 0.020(6) 0.025(5) 0.004(6)
C47 0.039(6) 0.085(10) 0.093(8) 0.044(7) 0.021(6) 0.011(6)
N5 0.043(5) 0.048(6) 0.115(8) 0.007(6) 0.044(5) -0.003(5)
C53 0.064(7) 0.053(7) 0.077(7) 0.007(6) 0.045(6) -0.003(6)
C54 0.051(6) 0.045(6) 0.059(6) -0.001(5) 0.031(5) -0.004(5)
C55 0.034(5) 0.035(6) 0.049(5) 0.011(5) 0.030(4) 0.011(5)
C56 0.034(6) 0.052(7) 0.067(6) 0.016(5) 0.028(5) 0.012(5)
C57 0.050(7) 0.063(8) 0.082(7) 0.023(6) 0.041(6) 0.006(6)
C58 0.032(5) 0.041(6) 0.050(5) 0.005(5) 0.018(4) 0.003(5)
C59 0.033(5) 0.038(6) 0.033(4) 0.026(4) 0.019(4) 0.012(5)
C60 0.028(5) 0.040(6) 0.027(4) 0.008(4) 0.011(4) -0.002(5)
C61 0.020(4) 0.044(6) 0.044(5) -0.006(5) 0.021(4) -0.004(5)
C62 0.020(5) 0.034(5) 0.035(4) 0.017(4) 0.001(4) 0.003(4)
C63 0.043(6) 0.031(5) 0.031(4) 0.007(4) 0.018(4) -0.002(5)
C64 0.043(5) 0.035(6) 0.022(4) 0.006(4) 0.020(4) -0.008(5)
C65 0.054(6) 0.049(7) 0.034(5) -0.007(4) 0.007(4) 0.003(5)
C66 0.039(5) 0.056(7) 0.041(5) 0.019(5) 0.021(4) 0.000(5)
C67 0.042(6) 0.073(7) 0.040(5) 0.027(5) 0.021(4) 0.006(6)
C68 0.042(5) 0.036(5) 0.024(4) 0.005(4) 0.015(4) 0.001(5)
C69 0.021(5) 0.025(5) 0.030(4) 0.003(4) 0.011(3) -0.002(4)
C70 0.035(5) 0.030(5) 0.021(4) 0.000(4) 0.012(4) -0.007(5)
C71 0.043(5) 0.030(5) 0.012(4) 0.003(4) 0.006(3) 0.003(5)
C72 0.045(6) 0.029(5) 0.021(4) 0.003(4) 0.015(4) 0.000(5)
C73 0.025(5) 0.028(5) 0.029(4) 0.009(4) 0.006(4) 0.004(4)
C74 0.019(4) 0.053(6) 0.038(4) -0.007(5) 0.011(4) -0.002(5)
C75 0.042(5) 0.037(6) 0.059(6) 0.009(5) 0.021(4) -0.002(5)
C76 0.040(5) 0.028(5) 0.048(5) -0.001(5) 0.013(4) -0.008(5)
C77 0.044(5) 0.035(6) 0.029(4) 0.004(4) 0.016(4) 0.002(5)
C78 0.053(6) 0.045(6) 0.040(5) -0.003(5) 0.019(4) -0.006(5)
C79 0.037(5) 0.026(5) 0.012(3) 0.000(4) 0.010(3) 0.012(4)
C80 0.033(5) 0.018(5) 0.026(4) -0.006(4) 0.015(4) 0.000(4)
C81 0.029(5) 0.032(5) 0.030(4) -0.004(4) 0.015(4) -0.004(5)
C82 0.028(5) 0.040(6) 0.032(4) 0.000(4) 0.017(4) 0.011(5)
C83 0.048(6) 0.027(5) 0.031(4) 0.001(4) 0.020(4) 0.014(5)
C84 0.039(6) 0.023(5) 0.024(4) 0.000(4) -0.002(4) 0.007(4)
C85 0.045(6) 0.026(5) 0.049(5) -0.008(5) -0.001(4) 0.009(5)
C86 0.071(7) 0.046(6) 0.039(5) -0.016(5) 0.016(5) 0.020(6)
C87 0.033(5) 0.030(5) 0.030(4) -0.005(4) 0.017(4) 0.001(4)
C88 0.026(5) 0.039(5) 0.030(4) 0.003(4) 0.016(3) 0.000(4)
C89 0.044(6) 0.030(5) 0.031(4) -0.003(4) 0.017(4) 0.001(5)
C90 0.030(5) 0.039(6) 0.025(4) 0.002(4) 0.013(4) 0.006(4)
C91 0.021(5) 0.046(6) 0.039(5) 0.019(5) 0.018(4) 0.009(5)
C92 0.030(5) 0.042(6) 0.031(4) -0.003(4) 0.017(4) 0.002(5)
C93 0.031(5) 0.042(6) 0.034(4) -0.016(4) 0.022(4) -0.008(5)
C94 0.030(5) 0.037(6) 0.049(5) 0.010(5) 0.005(4) 0.001(5)
C95 0.025(5) 0.049(6) 0.033(4) -0.002(4) 0.021(4) 0.008(5)
C96 0.029(5) 0.048(6) 0.050(5) -0.004(5) 0.023(4) 0.007(5)
C97 0.049(6) 0.037(6) 0.052(5) 0.003(5) 0.027(5) 0.005(5)
C98 0.033(5) 0.068(7) 0.028(4) -0.009(5) 0.009(4) -0.006(5)
C99 0.053(7) 0.070(8) 0.057(6) -0.029(6) 0.025(5) -0.003(6)
C100 0.019(5) 0.046(6) 0.044(5) -0.004(4) 0.019(4) 0.002(4)
C101 0.030(6) 0.076(8) 0.061(6) -0.017(6) 0.027(5) -0.006(6)
C102 0.030(5) 0.070(8) 0.064(6) -0.020(6) 0.023(5) -0.014(6)
N8 0.041(5) 0.061(6) 0.066(5) -0.006(5) 0.033(4) -0.002(5)
C103 0.042(6) 0.064(7) 0.061(6) -0.002(5) 0.042(5) -0.010(5)
C104 0.021(5) 0.056(7) 0.058(6) 0.004(5) 0.028(4) 0.003(5)
N2 0.034(4) 0.042(5) 0.032(4) -0.018(4) 0.013(3) 0.000(4)
N3 0.024(4) 0.040(5) 0.039(4) -0.006(4) 0.020(3) 0.000(4)
N6 0.028(4) 0.026(4) 0.035(4) 0.007(3) 0.011(3) 0.012(4)
N7 0.013(4) 0.041(5) 0.039(4) -0.003(3) 0.011(3) 0.004(3)
O1 0.046(4) 0.054(4) 0.048(3) -0.011(3) 0.038(3) -0.015(3)
O2 0.025(3) 0.028(3) 0.030(3) -0.001(2) 0.014(2) 0.002(3)
O3 0.036(4) 0.041(4) 0.042(3) -0.005(3) 0.023(3) 0.005(3)
O4 0.031(3) 0.023(3) 0.030(3) -0.003(3) 0.012(2) 0.000(3)
O5 0.037(4) 0.046(4) 0.038(3) -0.021(3) 0.023(3) -0.008(3)
O6 0.020(3) 0.070(5) 0.046(3) 0.002(3) 0.020(3) 0.000(3)
O7 0.037(3) 0.043(4) 0.042(3) 0.014(3) 0.020(3) 0.009(3)
O8 0.027(3) 0.032(3) 0.025(3) 0.007(3) 0.013(2) -0.008(3)
O9 0.033(4) 0.045(4) 0.034(3) -0.013(3) 0.013(3) -0.006(3)
O10 0.025(3) 0.027(3) 0.025(3) 0.001(3) 0.013(2) 0.002(3)
O11 0.032(3) 0.032(3) 0.034(3) 0.010(3) 0.019(2) 0.004(3)
O12 0.031(2) 0.038(2) 0.0361(19) -0.0013(17) 0.0158(16) 0.0013(17)
Cl2 0.065(2) 0.126(3) 0.091(2) -0.021(2) 0.0412(16) -0.017(2)
O17 0.134(6) 0.116(5) 0.121(5) -0.005(3) 0.031(4) 0.002(5)
O18 0.134(6) 0.116(5) 0.121(5) -0.005(3) 0.031(4) 0.002(5)
O19 0.080(8) 0.24(2) 0.38(3) -0.12(2) 0.035(12) -0.080(11)
O20 0.212(15) 0.27(2) 0.169(12) -0.105(14) 0.121(12) -0.123(15)
Cl1 0.087(3) 0.171(5) 0.133(3) 0.023(3) 0.035(2) 0.009(3)
O13 0.121 0.121 0.121 0.000 0.027 0.000
O14 0.320 0.320 0.320 0.000 0.071 0.000
O15 0.293 0.293 0.293 0.000 0.065 0.000
O16 0.298 0.298 0.298 0.000 0.066 0.000
C105 0.106(7) 0.170(10) 0.105(6) 0.038(7) 0.004(5) 0.001(7)
N9 0.106(7) 0.170(10) 0.105(6) 0.038(7) 0.004(5) 0.001(7)
C106 0.106(7) 0.170(10) 0.105(6) 0.038(7) 0.004(5) 0.001(7)
Ag1 0.049(2) 0.0864(12) 0.117(3) -0.0169(11) 0.066(2) -0.0091(12)
Ag3 0.043(3) 0.0744(11) 0.118(4) 0.0141(15) 0.054(3) 0.0061(14)

loop_
_atom_type_symbol
_atom_type_description
_atom_type_scat_dispersion_real
_atom_type_scat_dispersion_imag
_atom_type_scat_source
C C 0.0180 0.0090 'International Tables Vol C Tables 4.2.6.8 and 6.1.1.4'
H H 0.0000 0.0000 'International Tables Vol C Tables 4.2.6.8 and 6.1.1.4'
Ag Ag 0.1310 4.2820 'International Tables Vol C Tables 4.2.6.8 and 6.1.1.4'
Cl Cl 0.3640 0.7020 'International Tables Vol C Tables 4.2.6.8 and 6.1.1.4'
N N 0.0310 0.0180 'International Tables Vol C Tables 4.2.6.8 and 6.1.1.4'
O O 0.0490 0.0320 'International Tables Vol C Tables 4.2.6.8 and 6.1.1.4'

loop_
_geom_angle_atom_site_label_1
_geom_angle_atom_site_label_2
_geom_angle_atom_site_label_3
_geom_angle
_geom_angle_site_symmetry_1
_geom_angle_site_symmetry_3
N4 Ag2 N4 177(4) 4_546 3_445
N4 Ag2 O13 91(2) 4_546 .
N4 Ag2 O13 86.8(9) 3_445 .
N4 Ag2 O13 86.8(8) 4_546 2_556
N4 Ag2 O13 91(3) 3_445 2_556
O13 Ag2 O13 85.4(5) . 2_556
N4 Ag2 Ag1 89(2) 4_546 .
N4 Ag2 Ag1 88(2) 3_445 .
O13 Ag2 Ag1 35.6(2) . .
O13 Ag2 Ag1 49.9(2) 2_556 .
N4 Ag2 Ag1 87.7(19) 4_546 2_556
N4 Ag2 Ag1 89(2) 3_445 2_556
O13 Ag2 Ag1 49.9(2) . 2_556
O13 Ag2 Ag1 35.6(2) 2_556 2_556
Ag1 Ag2 Ag1 14.28(7) . 2_556
N8 Ag4 N8 174(3) 3_545 4_545
N8 Ag4 Ag3 86.3(19) 3_545 .
N8 Ag4 Ag3 87.4(14) 4_545 .
N8 Ag4 Ag3 87.4(16) 3_545 2_655
N8 Ag4 Ag3 86.3(16) 4_545 2_655
Ag3 Ag4 Ag3 10.67(15) . 2_655
C1 N1 C5 120.0 . .
C1 N1 Ag1 127.5(4) . .
C5 N1 Ag1 111.6(4) . .
C1 N1 Ag1 107.1(4) . 2_556
C5 N1 Ag1 131.0(4) . 2_556
Ag1 N1 Ag1 20.56(11) . 2_556
C2 C1 N1 120.0 . .
C2 C1 H1 120.0 . .
N1 C1 H1 120.0 . .
C1 C2 C3 120.0 . .
C1 C2 H2 120.0 . .
C3 C2 H2 120.0 . .
C4 C3 C2 120.0 . .
C4 C3 C6 120.5(4) . .
C2 C3 C6 119.4(4) . .
C3 C4 C5 120.0 . .
C3 C4 H4 120.0 . .
C5 C4 H4 120.0 . .
C4 C5 N1 120.0 . .
C4 C5 H5 120.0 . .
N1 C5 H5 120.0 . .
C14 C12 C15 107.9(9) . .
C14 C12 C13 109.2(8) . .
C15 C12 C13 110.4(8) . .
C14 C12 C10 111.9(7) . .
C15 C12 C10 110.6(7) . .
C13 C12 C10 106.8(8) . .
C7 C6 C11 120.0 . .
C7 C6 C3 120.8(4) . .
C11 C6 C3 119.1(4) . .
C8 C7 C6 120.0 . .
C8 C7 H7 120.0 . .
C6 C7 H7 120.0 . .
C9 C8 C7 120.0 . .
C9 C8 C16 122.0(5) . .
C7 C8 C16 117.7(5) . .
O1 C9 C8 119.2(4) . .
O1 C9 C10 120.8(4) . .
C8 C9 C10 120.0 . .
C9 C10 C11 120.0 . .
C9 C10 C12 120.7(5) . .
C11 C10 C12 119.2(5) . .
C10 C11 C6 120.0 . .
C10 C11 H11 120.0 . .
C6 C11 H11 120.0 . .
C12 C13 H13A 109.5 . .
C12 C13 H13B 109.5 . .
H13A C13 H13B 109.5 . .
C12 C13 H13C 109.5 . .
H13A C13 H13C 109.5 . .
H13B C13 H13C 109.5 . .
C12 C14 H14A 109.5 . .
C12 C14 H14B 109.5 . .
H14A C14 H14B 109.5 . .
C12 C14 H14C 109.5 . .
H14A C14 H14C 109.5 . .
H14B C14 H14C 109.5 . .
C12 C15 H15A 109.5 . .
C12 C15 H15B 109.5 . .
H15A C15 H15B 109.5 . .
C12 C15 H15C 109.5 . .
H15A C15 H15C 109.5 . .
H15B C15 H15C 109.5 . .
N2 C16 C8 122.1(7) . .
N2 C16 H16 119.0 . .
C8 C16 H16 119.0 . .
C18 C17 C22 120.0 . .
C18 C17 N2 120.2(4) . .
C22 C17 N2 119.8(4) . .
C17 C18 C19 120.0 . .
C17 C18 O2 120.4(4) . .
C19 C18 O2 119.6(4) . .
C20 C19 C18 120.0 . .
C20 C19 C27 121.9(4) . .
C18 C19 C27 118.1(4) . .
C19 C20 C21 120.0 . .
C19 C20 C24 121.4(5) . .
C21 C20 C24 118.5(5) . .
C22 C21 C20 120.0 . .
C22 C21 C23 118.2(5) . .
C20 C21 C23 121.8(5) . .
C21 C22 C17 120.0 . .
C21 C22 H22 120.0 . .
C17 C22 H22 120.0 . .
C21 C23 H23A 109.5 . .
C21 C23 H23B 109.5 . .
H23A C23 H23B 109.5 . .
C21 C23 H23C 109.5 . .
H23A C23 H23C 109.5 . .
H23B C23 H23C 109.5 . .
C20 C24 H24A 109.5 . .
C20 C24 H24B 109.5 . .
H24A C24 H24B 109.5 . .
C20 C24 H24C 109.5 . .
H24A C24 H24C 109.5 . .
H24B C24 H24C 109.5 . .
O2 C25 O3 111.3(6) . .
O2 C25 H25A 109.4 . .
O3 C25 H25A 109.4 . .
O2 C25 H25B 109.4 . .
O3 C25 H25B 109.4 . .
H25A C25 H25B 108.0 . .
O3 C26 H26A 109.5 . .
O3 C26 H26B 109.5 . .
H26A C26 H26B 109.5 . .
O3 C26 H26C 109.5 . .
H26A C26 H26C 109.5 . .
H26B C26 H26C 109.5 . .
C28 C27 C32 120.0 . .
C28 C27 C19 119.0(4) . .
C32 C27 C19 121.0(4) . .
O4 C28 C29 120.9(4) . .
O4 C28 C27 119.1(4) . .
C29 C28 C27 120.0 . .
C28 C29 C30 120.0 . .
C28 C29 N3 116.5(4) . .
C30 C29 N3 122.8(4) . .
C31 C30 C29 120.0 . .
C31 C30 H30 120.0 . .
C29 C30 H30 120.0 . .
C32 C31 C30 120.0 . .
C32 C31 C34 121.2(5) . .
C30 C31 C34 118.7(5) . .
C31 C32 C27 120.0 . .
C31 C32 C33 119.1(4) . .
C27 C32 C33 120.8(4) . .
C32 C33 H33A 109.5 . .
C32 C33 H33B 109.5 . .
H33A C33 H33B 109.5 . .
C32 C33 H33C 109.5 . .
H33A C33 H33C 109.5 . .
H33B C33 H33C 109.5 . .
C31 C34 H34A 109.5 . .
C31 C34 H34B 109.5 . .
H34A C34 H34B 109.5 . .
C31 C34 H34C 109.5 . .
H34A C34 H34C 109.5 . .
H34B C34 H34C 109.5 . .
O5 C35 O4 112.7(7) . .
O5 C35 H35A 109.0 . .
O4 C35 H35A 109.0 . .
O5 C35 H35B 109.0 . .
O4 C35 H35B 109.0 . .
H35A C35 H35B 107.8 . .
O5 C36 H36A 109.5 . .
O5 C36 H36B 109.5 . .
H36A C36 H36B 109.5 . .
O5 C36 H36C 109.5 . .
H36A C36 H36C 109.5 . .
H36B C36 H36C 109.5 . .
N3 C37 C38 123.7(8) . .
N3 C37 H37 118.1 . .
C38 C37 H37 118.1 . .
C39 C38 C43 120.0 . .
C39 C38 C37 122.8(5) . .
C43 C38 C37 117.2(5) . .
O6 C39 C40 122.0(4) . .
O6 C39 C38 118.0(4) . .
C40 C39 C38 120.0 . .
C41 C40 C39 120.0 . .
C41 C40 C44 120.0(5) . .
C39 C40 C44 119.9(5) . .
C40 C41 C42 120.0 . .
C40 C41 H41 120.0 . .
C42 C41 H41 120.0 . .
C41 C42 C43 120.0 . .
C41 C42 C48 122.6(4) . .
C43 C42 C48 117.1(4) . .
C42 C43 C38 120.0 . .
C42 C43 H43 120.0 . .
C38 C43 H43 120.0 . .
C45 C44 C46 109.6(9) . .
C45 C44 C47 108.5(9) . .
C46 C44 C47 106.3(9) . .
C45 C44 C40 111.2(7) . .
C46 C44 C40 109.4(8) . .
C47 C44 C40 111.7(8) . .
C44 C45 H45A 109.5 . .
C44 C45 H45B 109.5 . .
H45A C45 H45B 109.5 . .
C44 C45 H45C 109.5 . .
H45A C45 H45C 109.5 . .
H45B C45 H45C 109.5 . .
C44 C46 H46A 109.5 . .
C44 C46 H46B 109.5 . .
H46A C46 H46B 109.5 . .
C44 C46 H46C 109.5 . .
H46A C46 H46C 109.5 . .
H46B C46 H46C 109.5 . .
C49 C48 C52 120.0 . .
C49 C48 C42 121.1(4) . .
C52 C48 C42 118.9(4) . .
C48 C49 C50 120.0 . .
C48 C49 H49 120.0 . .
C50 C49 H49 120.0 . .
C49 C50 N4 120.0 . .
C49 C50 H50 120.0 . .
N4 C50 H50 120.0 . .
C51 N4 C50 120.0 . .
C51 N4 Ag2 115.8(3) . 3
C50 N4 Ag2 124.1(3) . 3
N4 C51 C52 120.0 . .
N4 C51 H51 120.0 . .
C52 C51 H51 120.0 . .
C51 C52 C48 120.0 . .
C51 C52 H52 120.0 . .
C48 C52 H52 120.0 . .
C44 C47 H47A 109.5 . .
C44 C47 H47B 109.5 . .
H47A C47 H47B 109.5 . .
C44 C47 H47C 109.5 . .
H47A C47 H47C 109.5 . .
H47B C47 H47C 109.5 . .
C53 N5 C57 120.0 . .
C53 N5 Ag3 111.8(4) . 2_655
C57 N5 Ag3 126.8(4) . 2_655
C53 N5 Ag3 125.4(4) . .
C57 N5 Ag3 111.7(4) . .
Ag3 N5 Ag3 15.3(2) 2_655 .
C54 C53 N5 120.0 . .
C54 C53 H53 120.0 . .
N5 C53 H53 120.0 . .
C53 C54 C55 120.0 . .
C53 C54 H54 120.0 . .
C55 C54 H54 120.0 . .
C56 C55 C54 120.0 . .
C56 C55 C58 119.7(5) . .
C54 C55 C58 120.2(5) . .
C55 C56 C57 120.0 . .
C55 C56 H56 120.0 . .
C57 C56 H56 120.0 . .
C56 C57 N5 120.0 . .
C56 C57 H57 120.0 . .
N5 C57 H57 120.0 . .
C63 C58 C59 118.1(8) . .
C63 C58 C55 120.4(8) . .
C59 C58 C55 121.3(7) . .
C60 C59 C58 121.0(7) . .
C60 C59 H59 119.5 . .
C58 C59 H59 119.5 . .
C59 C60 C68 121.1(7) . .
C59 C60 C61 119.4(7) . .
C68 C60 C61 119.5(8) . .
O7 C61 C62 122.4(7) . .
O7 C61 C60 118.5(8) . .
C62 C61 C60 119.1(8) . .
C63 C62 C61 118.7(7) . .
C63 C62 C64 122.5(7) . .
C61 C62 C64 118.8(7) . .
C62 C63 C58 123.8(8) . .
C62 C63 H63 118.1 . .
C58 C63 H63 118.1 . .
C66 C64 C67 109.0(8) . .
C66 C64 C65 109.4(7) . .
C67 C64 C65 109.9(8) . .
C66 C64 C62 110.5(7) . .
C67 C64 C62 109.2(6) . .
C65 C64 C62 108.9(7) . .
C64 C65 H65A 109.5 . .
C64 C65 H65B 109.5 . .
H65A C65 H65B 109.5 . .
C64 C65 H65C 109.5 . .
H65A C65 H65C 109.5 . .
H65B C65 H65C 109.5 . .
C64 C66 H66A 109.5 . .
C64 C66 H66B 109.5 . .
H66A C66 H66B 109.5 . .
C64 C66 H66C 109.5 . .
H66A C66 H66C 109.5 . .
H66B C66 H66C 109.5 . .
C64 C67 H67A 109.5 . .
C64 C67 H67B 109.5 . .
H67A C67 H67B 109.5 . .
C64 C67 H67C 109.5 . .
H67A C67 H67C 109.5 . .
H67B C67 H67C 109.5 . .
N6 C68 C60 123.6(7) . .
N6 C68 H68 118.2 . .
C60 C68 H68 118.2 . .
C70 C69 C74 120.0 . .
C70 C69 N6 118.4(4) . .
C74 C69 N6 121.6(4) . .
C71 C70 C69 120.0 . .
C71 C70 O8 119.5(4) . .
C69 C70 O8 120.5(4) . .
C70 C71 C72 120.0 . .
C70 C71 C79 118.2(4) . .
C72 C71 C79 121.8(4) . .
C73 C72 C71 120.0 . .
C73 C72 C76 119.7(5) . .
C71 C72 C76 120.3(5) . .
C72 C73 C74 120.0 . .
C72 C73 C75 121.2(5) . .
C74 C73 C75 118.8(5) . .
C73 C74 C69 120.0 . .
C73 C74 H74 120.0 . .
C69 C74 H74 120.0 . .
C73 C75 H75A 109.5 . .
C73 C75 H75B 109.5 . .
H75A C75 H75B 109.5 . .
C73 C75 H75C 109.5 . .
H75A C75 H75C 109.5 . .
H75B C75 H75C 109.5 . .
C72 C76 H76A 109.5 . .
C72 C76 H76B 109.5 . .
H76A C76 H76B 109.5 . .
C72 C76 H76C 109.5 . .
H76A C76 H76C 109.5 . .
H76B C76 H76C 109.5 . .
O9 C77 O8 112.7(7) . .
O9 C77 H77A 109.1 . .
O8 C77 H77A 109.1 . .
O9 C77 H77B 109.1 . .
O8 C77 H77B 109.1 . .
H77A C77 H77B 107.8 . .
O9 C78 H78A 109.5 . .
O9 C78 H78B 109.5 . .
H78A C78 H78B 109.5 . .
O9 C78 H78C 109.5 . .
H78A C78 H78C 109.5 . .
H78B C78 H78C 109.5 . .
C80 C79 C84 120.0 . .
C80 C79 C71 119.1(4) . .
C84 C79 C71 120.8(4) . .
O10 C80 C81 120.0(4) . .
O10 C80 C79 120.0(4) . .
C81 C80 C79 120.0 . .
C80 C81 C82 120.0 . .
C80 C81 N7 117.0(4) . .
C82 C81 N7 122.5(4) . .
C81 C82 C83 120.0 . .
C81 C82 H82 120.0 . .
C83 C82 H82 120.0 . .
C84 C83 C82 120.0 . .
C84 C83 C86 120.1(5) . .
C82 C83 C86 119.8(5) . .
C83 C84 C79 120.0 . .
C83 C84 C85 119.7(5) . .
C79 C84 C85 120.0(5) . .
C84 C85 H85A 109.5 . .
C84 C85 H85B 109.5 . .
H85A C85 H85B 109.5 . .
C84 C85 H85C 109.5 . .
H85A C85 H85C 109.5 . .
H85B C85 H85C 109.5 . .
C83 C86 H86A 109.5 . .
C83 C86 H86B 109.5 . .
H86A C86 H86B 109.5 . .
C83 C86 H86C 109.5 . .
H86A C86 H86C 109.5 . .
H86B C86 H86C 109.5 . .
O11 C87 O10 111.4(6) . .
O11 C87 H87A 109.3 . .
O10 C87 H87A 109.3 . .
O11 C87 H87B 109.3 . .
O10 C87 H87B 109.3 . .
H87A C87 H87B 108.0 . .
O11 C88 H88A 109.5 . .
O11 C88 H88B 109.5 . .
H88A C88 H88B 109.5 . .
O11 C88 H88C 109.5 . .
H88A C88 H88C 109.5 . .
H88B C88 H88C 109.5 . .
N7 C89 C90 122.3(7) . .
N7 C89 H89 118.8 . .
C90 C89 H89 118.8 . .
C91 C90 C95 120.0 . .
C91 C90 C89 122.1(5) . .
C95 C90 C89 117.9(5) . .
O12 C91 C92 120.6(4) . .
O12 C91 C90 119.3(4) . .
C92 C91 C90 120.0 . .
C91 C92 C93 120.0 . .
C91 C92 C96 121.7(5) . .
C93 C92 C96 118.2(5) . .
C94 C93 C92 120.0 . .
C94 C93 H93 120.0 . .
C92 C93 H93 120.0 . .
C93 C94 C95 120.0 . .
C93 C94 C100 120.4(4) . .
C95 C94 C100 119.6(4) . .
C94 C95 C90 120.0 . .
C94 C95 H95 120.0 . .
C90 C95 H95 120.0 . .
C99 C96 C98 107.8(8) . .
C99 C96 C97 107.2(8) . .
C98 C96 C97 110.6(7) . .
C99 C96 C92 112.6(7) . .
C98 C96 C92 109.6(7) . .
C97 C96 C92 109.0(7) . .
C96 C97 H97A 109.5 . .
C96 C97 H97B 109.5 . .
H97A C97 H97B 109.5 . .
C96 C97 H97C 109.5 . .
H97A C97 H97C 109.5 . .
H97B C97 H97C 109.5 . .
C96 C98 H98A 109.5 . .
C96 C98 H98B 109.5 . .
H98A C98 H98B 109.5 . .
C96 C98 H98C 109.5 . .
H98A C98 H98C 109.5 . .
H98B C98 H98C 109.5 . .
C96 C99 H99A 109.5 . .
C96 C99 H99B 109.5 . .
H99A C99 H99B 109.5 . .
C96 C99 H99C 109.5 . .
H99A C99 H99C 109.5 . .
H99B C99 H99C 109.5 . .
C101 C100 C104 120.0 . .
C101 C100 C94 119.9(3) . .
C104 C100 C94 120.0(4) . .
C102 C101 C100 120.0 . .
C102 C101 H101 120.0 . .
C100 C101 H101 120.0 . .
C101 C102 N8 120.0 . .
C101 C102 H102 120.0 . .
N8 C102 H102 120.0 . .
C102 N8 C103 120.0 . .
C102 N8 Ag4 119.9(2) . 3_455
C103 N8 Ag4 119.9(3) . 3_455
C104 C103 N8 120.0 . .
C104 C103 H103 120.0 . .
N8 C103 H103 120.0 . .
C103 C104 C100 120.0 . .
C103 C104 H104 120.0 . .
C100 C104 H104 120.0 . .
C16 N2 C17 120.5(6) . .
C37 N3 C29 121.6(7) . .
C68 N6 C69 121.3(6) . .
C89 N7 C81 120.4(6) . .
C18 O2 C25 114.8(6) . .
C26 O3 C25 112.9(7) . .
C28 O4 C35 114.8(6) . .
C35 O5 C36 113.9(7) . .
C70 O8 C77 115.8(6) . .
C77 O9 C78 113.1(7) . .
C80 O10 C87 116.5(5) . .
C87 O11 C88 112.0(6) . .
O20 Cl2 O19 116.2(9) . .
O20 Cl2 O17 108.4(9) . .
O19 Cl2 O17 105.1(8) . .
O20 Cl2 O18 108.1(7) . .
O19 Cl2 O18 105.6(8) . .
O17 Cl2 O18 113.6(6) . .
Cl2 O17 Ag3 141.5(7) . .
O14 Cl1 O15 122.5(14) . .
O14 Cl1 O13 105.0(15) . .
O15 Cl1 O13 108.8(13) . .
O14 Cl1 O16 113.9(13) . .
O15 Cl1 O16 110.2(12) . .
O13 Cl1 O16 91.5(9) . .
Cl1 O13 Ag1 143.8(8) . .
Cl1 O13 Ag1 154.7(8) . 2_556
Ag1 O13 Ag1 10.95(12) . 2_556
Cl1 O13 Ag2 131.1(7) . .
Ag1 O13 Ag2 84.7(4) . .
Ag1 O13 Ag2 73.7(3) 2_556 .
N9 C105 C106 125.4(17) . .
Ag1 Ag1 O13 142.5(3) 2_556 .
Ag1 Ag1 N1 82.9(6) 2_556 .
O13 Ag1 N1 98.8(4) . .
Ag1 Ag1 N1 76.6(6) 2_556 2_556
O13 Ag1 N1 108.5(4) . 2_556
N1 Ag1 N1 152.6(3) . 2_556
Ag1 Ag1 O13 26.5(3) 2_556 2_556
O13 Ag1 O13 116.1(6) . 2_556
N1 Ag1 O13 89.4(3) . 2_556
N1 Ag1 O13 80.3(3) 2_556 2_556
Ag1 Ag1 Ag2 82.86(4) 2_556 .
O13 Ag1 Ag2 59.8(3) . .
N1 Ag1 Ag2 98.1(2) . .
N1 Ag1 Ag2 97.1(2) 2_556 .
O13 Ag1 Ag2 56.4(3) 2_556 .
Ag3 Ag3 N5 91.6(17) 2_655 2_655
Ag3 Ag3 N5 73.1(16) 2_655 .
N5 Ag3 N5 155.0(3) 2_655 .
Ag3 Ag3 O17 163.1(5) 2_655 .
N5 Ag3 O17 94.6(4) 2_655 .
N5 Ag3 O17 105.8(5) . .
Ag3 Ag3 Ag4 84.67(7) 2_655 .
N5 Ag3 Ag4 100.2(3) 2_655 .
N5 Ag3 Ag4 98.0(3) . .
O17 Ag3 Ag4 78.8(3) . .

loop_
_geom_bond_atom_site_label_1
_geom_bond_atom_site_label_2
_geom_bond_distance
_geom_bond_site_symmetry_2
Ag2 N4 2.132(15) 4_546
Ag2 N4 2.132(15) 3_445
Ag2 O13 2.748(11) .
Ag2 O13 2.748(11) 2_556
Ag2 Ag1 3.167(2) .
Ag2 Ag1 3.167(2) 2_556
Ag4 N8 2.157(15) 3_545
Ag4 N8 2.157(14) 4_545
Ag4 Ag3 3.195(2) .
Ag4 Ag3 3.195(2) 2_655
N1 C1 1.3900 .
N1 C5 1.3900 .
N1 Ag1 2.181(5) .
N1 Ag1 2.225(6) 2_556
C1 C2 1.3900 .
C1 H1 0.9300 .
C2 C3 1.3900 .
C2 H2 0.9300 .
C3 C4 1.3900 .
C3 C6 1.516(5) .
C4 C5 1.3900 .
C4 H4 0.9300 .
C5 H5 0.9300 .
C12 C14 1.511(14) .
C12 C15 1.536(14) .
C12 C13 1.551(16) .
C12 C10 1.566(9) .
C6 C7 1.3900 .
C6 C11 1.3900 .
C7 C8 1.3900 .
C7 H7 0.9300 .
C8 C9 1.3900 .
C8 C16 1.451(10) .
C9 O1 1.356(7) .
C9 C10 1.3900 .
C10 C11 1.3900 .
C11 H11 0.9300 .
C13 H13A 0.9600 .
C13 H13B 0.9600 .
C13 H13C 0.9600 .
C14 H14A 0.9600 .
C14 H14B 0.9600 .
C14 H14C 0.9600 .
C15 H15A 0.9600 .
C15 H15B 0.9600 .
C15 H15C 0.9600 .
C16 N2 1.314(11) .
C16 H16 0.9300 .
C17 C18 1.3900 .
C17 C22 1.3900 .
C17 N2 1.411(8) .
C18 C19 1.3900 .
C18 O2 1.393(6) .
C19 C20 1.3900 .
C19 C27 1.511(5) .
C20 C21 1.3900 .
C20 C24 1.535(10) .
C21 C22 1.3900 .
C21 C23 1.521(10) .
C22 H22 0.9300 .
C23 H23A 0.9600 .
C23 H23B 0.9600 .
C23 H23C 0.9600 .
C24 H24A 0.9600 .
C24 H24B 0.9600 .
C24 H24C 0.9600 .
C25 O2 1.421(9) .
C25 O3 1.444(10) .
C25 H25A 0.9700 .
C25 H25B 0.9700 .
C26 O3 1.412(11) .
C26 H26A 0.9600 .
C26 H26B 0.9600 .
C26 H26C 0.9600 .
C27 C28 1.3900 .
C27 C32 1.3900 .
C28 O4 1.386(6) .
C28 C29 1.3900 .
C29 C30 1.3900 .
C29 N3 1.423(8) .
C30 C31 1.3900 .
C30 H30 0.9300 .
C31 C32 1.3900 .
C31 C34 1.510(10) .
C32 C33 1.522(9) .
C33 H33A 0.9600 .
C33 H33B 0.9600 .
C33 H33C 0.9600 .
C34 H34A 0.9600 .
C34 H34B 0.9600 .
C34 H34C 0.9600 .
C35 O5 1.387(10) .
C35 O4 1.418(9) .
C35 H35A 0.9700 .
C35 H35B 0.9700 .
C36 O5 1.413(10) .
C36 H36A 0.9600 .
C36 H36B 0.9600 .
C36 H36C 0.9600 .
C37 N3 1.268(12) .
C37 C38 1.463(11) .
C37 H37 0.9300 .
C38 C39 1.3900 .
C38 C43 1.3900 .
C39 O6 1.363(6) .
C39 C40 1.3900 .
C40 C41 1.3900 .
C40 C44 1.560(10) .
C41 C42 1.3900 .
C41 H41 0.9300 .
C42 C43 1.3900 .
C42 C48 1.530(5) .
C43 H43 0.9300 .
C44 C45 1.500(14) .
C44 C46 1.521(16) .
C44 C47 1.545(15) .
C45 H45A 0.9600 .
C45 H45B 0.9600 .
C45 H45C 0.9600 .
C46 H46A 0.9600 .
C46 H46B 0.9600 .
C46 H46C 0.9600 .
C48 C49 1.3900 .
C48 C52 1.3900 .
C49 C50 1.3900 .
C49 H49 0.9300 .
C50 N4 1.3900 .
C50 H50 0.9300 .
N4 C51 1.3900 .
N4 Ag2 2.132(4) 3
C51 C52 1.3900 .
C51 H51 0.9300 .
C52 H52 0.9300 .
C47 H47A 0.9600 .
C47 H47B 0.9600 .
C47 H47C 0.9600 .
N5 C53 1.3900 .
N5 C57 1.3900 .
N5 Ag3 2.152(9) 2_655
N5 Ag3 2.249(9) .
C53 C54 1.3900 .
C53 H53 0.9300 .
C54 C55 1.3900 .
C54 H54 0.9300 .
C55 C56 1.3900 .
C55 C58 1.532(10) .
C56 C57 1.3900 .
C56 H56 0.9300 .
C57 H57 0.9300 .
C58 C63 1.380(12) .
C58 C59 1.394(12) .
C59 C60 1.381(12) .
C59 H59 0.9300 .
C60 C68 1.438(12) .
C60 C61 1.445(12) .
C61 O7 1.328(10) .
C61 C62 1.394(12) .
C62 C63 1.371(12) .
C62 C64 1.567(11) .
C63 H63 0.9300 .
C64 C66 1.509(13) .
C64 C67 1.544(13) .
C64 C65 1.560(13) .
C65 H65A 0.9600 .
C65 H65B 0.9600 .
C65 H65C 0.9600 .
C66 H66A 0.9600 .
C66 H66B 0.9600 .
C66 H66C 0.9600 .
C67 H67A 0.9600 .
C67 H67B 0.9600 .
C67 H67C 0.9600 .
C68 N6 1.278(11) .
C68 H68 0.9300 .
C69 C70 1.3900 .
C69 C74 1.3900 .
C69 N6 1.430(7) .
C70 C71 1.3900 .
C70 O8 1.397(6) .
C71 C72 1.3900 .
C71 C79 1.501(5) .
C72 C73 1.3900 .
C72 C76 1.522(10) .
C73 C74 1.3900 .
C73 C75 1.534(9) .
C74 H74 0.9300 .
C75 H75A 0.9600 .
C75 H75B 0.9600 .
C75 H75C 0.9600 .
C76 H76A 0.9600 .
C76 H76B 0.9600 .
C76 H76C 0.9600 .
C77 O9 1.381(10) .
C77 O8 1.457(9) .
C77 H77A 0.9700 .
C77 H77B 0.9700 .
C78 O9 1.410(11) .
C78 H78A 0.9600 .
C78 H78B 0.9600 .
C78 H78C 0.9600 .
C79 C80 1.3900 .
C79 C84 1.3900 .
C80 O10 1.369(6) .
C80 C81 1.3900 .
C81 C82 1.3900 .
C81 N7 1.447(8) .
C82 C83 1.3900 .
C82 H82 0.9300 .
C83 C84 1.3900 .
C83 C86 1.505(10) .
C84 C85 1.535(9) .
C85 H85A 0.9600 .
C85 H85B 0.9600 .
C85 H85C 0.9600 .
C86 H86A 0.9600 .
C86 H86B 0.9600 .
C86 H86C 0.9600 .
C87 O11 1.421(9) .
C87 O10 1.430(9) .
C87 H87A 0.9700 .
C87 H87B 0.9700 .
C88 O11 1.425(10) .
C88 H88A 0.9600 .
C88 H88B 0.9600 .
C88 H88C 0.9600 .
C89 N7 1.292(11) .
C89 C90 1.446(10) .
C89 H89 0.9300 .
C90 C91 1.3900 .
C90 C95 1.3900 .
C91 O12 1.347(6) .
C91 C92 1.3900 .
C92 C93 1.3900 .
C92 C96 1.582(10) .
C93 C94 1.3900 .
C93 H93 0.9300 .
C94 C95 1.3900 .
C94 C100 1.523(5) .
C95 H95 0.9300 .
C96 C99 1.510(15) .
C96 C98 1.535(13) .
C96 C97 1.547(14) .
C97 H97A 0.9600 .
C97 H97B 0.9600 .
C97 H97C 0.9600 .
C98 H98A 0.9600 .
C98 H98B 0.9600 .
C98 H98C 0.9600 .
C99 H99A 0.9600 .
C99 H99B 0.9600 .
C99 H99C 0.9600 .
C100 C101 1.3900 .
C100 C104 1.3900 .
C101 C102 1.3900 .
C101 H101 0.9300 .
C102 N8 1.3900 .
C102 H102 0.9300 .
N8 C103 1.3900 .
N8 Ag4 2.157(3) 3_455
C103 C104 1.3900 .
C103 H103 0.9300 .
C104 H104 0.9300 .
Cl2 O20 1.420(10) .
Cl2 O19 1.426(10) .
Cl2 O17 1.432(10) .
Cl2 O18 1.505(9) .
O17 Ag3 2.436(11) .
Cl1 O14 1.385(15) .
Cl1 O15 1.417(15) .
Cl1 O13 1.437(10) .
Cl1 O16 1.535(15) .
O13 Ag1 1.851(11) .
O13 Ag1 2.522(11) 2_556
C105 N9 1.246(14) .
C105 C106 1.485(16) .
Ag1 Ag1 0.787(4) 2_556
Ag1 N1 2.225(6) 2_556
Ag1 O13 2.522(11) 2_556
Ag3 Ag3 0.594(8) 2_655
Ag3 N5 2.152(9) 2_655
